data_4116709
loop_
_publ_author_name
'Victor E. Marquez'
'Abdallah Ezzitouni'
'Pamela Russ'
'Maqbool A. Siddiqui'
'Harry Ford'
'Ron J. Feldman'
'Hiroaki Mitsuya'
'Clifford George'
'Joseph J. Barchi'

_publ_section_title
;
 HIV-1 Reverse Transcriptase Can Discriminate between Two Conformationally
 Locked Carbocyclic AZT Triphosphate Analogues
;
_journal_name_full 'Journal of the American Chemical Society'
_journal_page_first 2780
_journal_page_last 2789
_journal_paper_doi 10.1021/ja973535+
_journal_volume 120
_journal_year 1998
_chemical_formula_sum 'C12 H15 N5 O3'
_chemical_formula_weight 277.29
_chemical_name_common ' (S) methano-carba-AZT '
_chemical_name_systematic
;
 ?
;
_space_group_IT_number 18
_symmetry_cell_setting orthorhombic
_symmetry_space_group_name_Hall 'P 2 2ab'
_symmetry_space_group_name_H-M 'P 21 21 2'
_atom_sites_solution_hydrogens geom
_atom_sites_solution_primary direct
_atom_sites_solution_secondary difmap
_audit_creation_method SHELXL
_cell_angle_alpha 90.00
_cell_angle_beta 90.00
_cell_angle_gamma 90.00
_cell_formula_units_Z 8
_cell_length_a 17.552(3)
_cell_length_b 22.661(6)
_cell_length_c 6.6700(10)
_cell_measurement_reflns_used 3
_cell_measurement_temperature 293(2)
_cell_measurement_theta_max 4.95
_cell_measurement_theta_min 97
_cell_volume 2653.0(9)
_computing_cell_refinement 'Siemens XSCANS  (Siemens, 1994)'
_computing_data_collection 'Siemens XSCANS  (Siemens, 1994)'
_computing_data_reduction 'SHELXTL (Sheldrick, 1994)'
_computing_molecular_graphics 'SHELXTL (Sheldrick, 1994)'
_computing_publication_material 'SHELXTL (Sheldrick, 1994)'
_computing_structure_refinement 'SHELXTL (Sheldrick, 1994)'
_computing_structure_solution 'SHELXTL (Sheldrick, 1994)'
_diffrn_ambient_temperature 293(2)
_diffrn_measurement_device 'Siemens P4'
_diffrn_measurement_method \q/2\q
_diffrn_radiation_monochromator graphite
_diffrn_radiation_source 'fine-focus sealed tube'
_diffrn_radiation_type CuK\a
_diffrn_radiation_wavelength 1.54178
_diffrn_reflns_av_R_equivalents 0.0108
_diffrn_reflns_av_sigmaI/netI 0.0631
_diffrn_reflns_limit_h_max 18
_diffrn_reflns_limit_h_min -1
_diffrn_reflns_limit_k_max 24
_diffrn_reflns_limit_k_min -1
_diffrn_reflns_limit_l_max 7
_diffrn_reflns_limit_l_min -1
_diffrn_reflns_number 2157
_diffrn_reflns_theta_max 54.98
_diffrn_reflns_theta_min 3.18
_diffrn_standards_decay_% 4.95
_diffrn_standards_interval_count 97
_diffrn_standards_number 3
_exptl_absorpt_coefficient_mu 0.864
_exptl_absorpt_correction_T_max 0.9649
_exptl_absorpt_correction_T_min 0.9182
_exptl_absorpt_correction_type integration
_exptl_crystal_colour clear
_exptl_crystal_density_diffrn 1.388
_exptl_crystal_description rod
_exptl_crystal_F_000 1168
_exptl_crystal_size_max 0.86
_exptl_crystal_size_mid 0.08
_exptl_crystal_size_min 0.04
_refine_diff_density_max 0.191
_refine_diff_density_min -0.180
_refine_diff_density_rms 0.045
_refine_ls_abs_structure_details 'Flack H D (1983), Acta Cryst. A39, 876-881'
_refine_ls_abs_structure_Flack -0.63(71)
_refine_ls_extinction_coef 0.0019(3)
_refine_ls_extinction_expression Fc^*^=kFc[1+0.001xFc^2^\l^3^/sin(2\q)]^-1/4^
_refine_ls_extinction_method SHELXL
_refine_ls_goodness_of_fit_all 1.049
_refine_ls_goodness_of_fit_obs 1.089
_refine_ls_matrix_type full
_refine_ls_number_parameters 368
_refine_ls_number_reflns 2042
_refine_ls_number_restraints 0
_refine_ls_restrained_S_all 1.049
_refine_ls_restrained_S_obs 1.089
_refine_ls_R_factor_all 0.0829
_refine_ls_R_factor_obs 0.0531
_refine_ls_shift/esd_max 0.001
_refine_ls_shift/esd_mean 0.000
_refine_ls_structure_factor_coef Fsqd
_refine_ls_weighting_details 'w=1/[\s^2^(Fo^2^)+(0.0728P)^2^+0.5326P] where P=(Fo^2^+2Fc^2^)/3'
_refine_ls_weighting_scheme calc
_refine_ls_wR_factor_all 0.1462
_refine_ls_wR_factor_obs 0.1253
_reflns_number_observed 1501
_reflns_number_total 2042
_reflns_observed_criterion >2sigma(I)
_cod_data_source_file ja9735352B_2.cif
_cod_data_source_block Compound2
_cod_depositor_comments
;
The following automatic conversions were performed:

'_refine_ls_weighting_scheme' value 'calc
w=1/[\s^2^(Fo^2^)+(0.0728P)^2^+0.5326P] where P=(Fo^2^+2Fc^2^)/3' was
changed to 'calc'. New tag '_refine_ls_weighting_details' was
created. The value of the new tag was set to
'w=1/[\s^2^(Fo^2^)+(0.0728P)^2^+0.5326P] where P=(Fo^2^+2Fc^2^)/3'.

Automatic conversion script
Id: cif_fix_values 3143 2015-03-26 13:38:13Z robertas 
;
_cod_database_code 4116709

loop_
_symmetry_equiv_pos_as_xyz
'x, y, z'
'-x, -y, z'
'-x+1/2, y+1/2, -z'
'x+1/2, -y+1/2, -z'

loop_
_atom_site_aniso_label
_atom_site_aniso_U_11
_atom_site_aniso_U_22
_atom_site_aniso_U_33
_atom_site_aniso_U_23
_atom_site_aniso_U_13
_atom_site_aniso_U_12
N1 0.052(3) 0.036(3) 0.037(3) -0.006(3) 0.003(3) -0.009(3)
C2 0.050(4) 0.050(4) 0.030(4) -0.010(4) 0.001(4) -0.014(3)
O2 0.059(3) 0.038(3) 0.063(3) -0.005(3) 0.004(3) -0.012(2)
N3 0.050(3) 0.045(3) 0.056(4) -0.005(3) 0.003(3) -0.014(3)
C4 0.069(5) 0.050(4) 0.027(4) -0.009(4) -0.002(4) -0.019(4)
O4 0.068(3) 0.063(3) 0.069(4) -0.001(3) -0.005(3) -0.038(3)
C5 0.072(5) 0.040(4) 0.029(4) -0.004(4) 0.003(4) -0.025(4)
C6 0.071(4) 0.038(4) 0.036(4) -0.009(4) 0.003(4) -0.005(4)
C7 0.099(6) 0.043(4) 0.047(5) -0.001(4) 0.006(5) -0.023(4)
C1' 0.043(3) 0.047(4) 0.044(5) -0.002(4) 0.002(4) -0.005(3)
C2' 0.049(4) 0.047(4) 0.052(5) 0.000(4) -0.003(4) -0.005(4)
C3' 0.048(4) 0.056(4) 0.061(5) -0.004(4) -0.010(4) -0.008(4)
C4' 0.044(4) 0.058(5) 0.060(5) -0.006(4) -0.002(4) -0.019(4)
C5' 0.067(5) 0.054(4) 0.066(6) 0.000(5) -0.005(5) -0.022(4)
O5' 0.076(4) 0.049(3) 0.067(4) -0.013(3) 0.000(3) -0.011(3)
C6' 0.053(4) 0.058(4) 0.051(5) -0.007(4) 0.004(4) -0.010(4)
C7' 0.056(5) 0.060(5) 0.078(6) -0.018(5) 0.016(5) -0.004(4)
N3' 0.054(5) 0.098(6) 0.129(8) 0.012(6) -0.017(5) -0.011(4)
N4' 0.061(5) 0.087(6) 0.150(10) 0.024(7) -0.033(6) -0.015(4)
N5' 0.124(8) 0.167(10) 0.179(13) 0.047(10) -0.081(9) -0.017(8)
N11 0.044(3) 0.032(3) 0.038(4) -0.003(3) -0.005(3) 0.002(2)
C12 0.044(4) 0.031(3) 0.042(5) 0.001(4) -0.004(4) 0.005(3)
O12 0.043(3) 0.035(2) 0.070(3) 0.001(3) -0.005(3) 0.001(2)
N13 0.045(3) 0.023(2) 0.047(4) -0.001(3) 0.000(3) 0.000(2)
C14 0.049(4) 0.040(4) 0.030(4) 0.007(4) -0.004(4) 0.001(3)
O14 0.051(3) 0.043(3) 0.065(3) 0.002(3) 0.004(3) -0.010(2)
C15 0.041(3) 0.045(4) 0.032(4) -0.005(4) -0.005(3) 0.008(3)
C16 0.059(4) 0.037(4) 0.031(4) -0.006(4) -0.003(4) 0.013(3)
C17 0.055(4) 0.062(5) 0.061(6) -0.015(5) -0.012(5) 0.022(3)
C11' 0.051(4) 0.025(3) 0.044(4) 0.003(3) -0.018(4) 0.001(3)
C12' 0.054(4) 0.038(4) 0.042(4) -0.006(3) 0.001(4) 0.002(3)
C13' 0.073(5) 0.035(4) 0.050(5) -0.012(4) -0.010(4) 0.004(4)
C14' 0.072(4) 0.043(4) 0.043(5) 0.003(4) 0.002(4) -0.025(4)
C15' 0.069(5) 0.104(6) 0.058(6) -0.015(6) 0.007(5) -0.012(5)
O15' 0.066(3) 0.130(5) 0.062(4) 0.011(5) 0.012(4) -0.021(3)
C16' 0.072(5) 0.047(4) 0.040(5) 0.010(4) -0.006(4) -0.011(4)
C17' 0.092(6) 0.031(4) 0.083(6) 0.011(4) -0.033(6) -0.008(4)
N13' 0.123(6) 0.045(4) 0.096(6) -0.016(5) -0.032(5) -0.005(4)
N14' 0.060(4) 0.071(5) 0.123(8) -0.046(5) -0.001(5) -0.004(4)
N15' 0.156(10) 0.187(11) 0.244(16) -0.168(12) -0.072(11) 0.037(9)

loop_
_atom_site_label
_atom_site_type_symbol
_atom_site_fract_x
_atom_site_fract_y
_atom_site_fract_z
_atom_site_U_iso_or_equiv
_atom_site_thermal_displace_type
_atom_site_occupancy
_atom_site_calc_flag
_atom_site_refinement_flags
N1 N 0.7619(3) 0.9865(2) 0.5215(8) 0.0419(13) Uani 1 d .
C2 C 0.8281(3) 0.9547(3) 0.5179(11) 0.043(2) Uani 1 d .
O2 O 0.8296(2) 0.9007(2) 0.5106(8) 0.0534(13) Uani 1 d .
N3 N 0.8940(3) 0.9872(2) 0.5257(9) 0.0504(14) Uani 1 d .
H3A H 0.9362(3) 0.9679(2) 0.5241(9) 0.060 Uiso 1 calc R
C4 C 0.8990(4) 1.0484(3) 0.5359(11) 0.049(2) Uani 1 d .
O4 O 0.9626(3) 1.0715(2) 0.5429(8) 0.066(2) Uani 1 d .
C5 C 0.8282(4) 1.0794(3) 0.5307(11) 0.047(2) Uani 1 d .
C6 C 0.7639(4) 1.0480(3) 0.5229(11) 0.049(2) Uani 1 d .
H6A H 0.7179(4) 1.0683(3) 0.5182(11) 0.058 Uiso 1 calc R
C7 C 0.8294(5) 1.1458(3) 0.5326(12) 0.063(2) Uani 1 d .
H7A H 0.8812(5) 1.1594(3) 0.5385(12) 0.095 Uiso 1 calc R
H7B H 0.8021(5) 1.1600(3) 0.6477(12) 0.095 Uiso 1 calc R
H7C H 0.8057(5) 1.1605(3) 0.4128(12) 0.095 Uiso 1 calc R
C1' C 0.6893(3) 0.9573(3) 0.5084(11) 0.044(2) Uani 1 d .
C2' C 0.6637(4) 0.9360(3) 0.3019(11) 0.049(2) Uani 1 d .
H2'A H 0.7064(4) 0.9202(3) 0.2268(11) 0.059 Uiso 1 calc R
H2'B H 0.6411(4) 0.9680(3) 0.2260(11) 0.059 Uiso 1 calc R
C3' C 0.6046(4) 0.8877(3) 0.3446(12) 0.055(2) Uani 1 d .
H3'A H 0.6107(4) 0.8552(3) 0.2489(12) 0.066 Uiso 1 calc R
C4' C 0.6192(4) 0.8651(3) 0.5609(12) 0.054(2) Uani 1 d .
H4'A H 0.5701(4) 0.8595(3) 0.6285(12) 0.065 Uiso 1 calc R
C5' C 0.6624(4) 0.8076(3) 0.5623(13) 0.063(2) Uani 1 d .
H5'A H 0.6738(4) 0.7971(3) 0.7000(13) 0.075 Uiso 1 calc R
H5'B H 0.6300(4) 0.7769(3) 0.5072(13) 0.075 Uiso 1 calc R
O5' O 0.7318(3) 0.8095(2) 0.4508(8) 0.064(2) Uani 1 d .
H5' H 0.7553(43) 0.8377(32) 0.5043(132) 0.077 Uiso 1 d .
C6' C 0.6623(4) 0.9143(3) 0.6638(11) 0.054(2) Uani 1 d .
H6'A H 0.6964(4) 0.9044(3) 0.7750(11) 0.065 Uiso 1 calc R
C7' C 0.6296(4) 0.9746(3) 0.6548(13) 0.065(2) Uani 1 d .
H7'A H 0.6437(4) 1.0021(3) 0.7598(13) 0.078 Uiso 1 calc R
H7'B H 0.5779(4) 0.9788(3) 0.6057(13) 0.078 Uiso 1 calc R
N3' N 0.5252(4) 0.9106(4) 0.3367(15) 0.094(3) Uani 1 d .
N4' N 0.5012(5) 0.9191(4) 0.1670(19) 0.099(3) Uani 1 d .
N5' N 0.4727(6) 0.9285(5) 0.0193(20) 0.156(5) Uani 1 d .
N11 N 0.9296(3) 1.1388(2) 1.0393(8) 0.0378(13) Uani 1 d .
C12 C 0.9592(3) 1.0825(3) 1.0329(11) 0.039(2) Uani 1 d .
O12 O 1.0276(2) 1.0733(2) 1.0414(8) 0.0491(12) Uani 1 d .
N13 N 0.9067(3) 1.0380(2) 1.0257(9) 0.0384(13) Uani 1 d .
H13A H 0.9242(3) 1.0026(2) 1.0254(9) 0.046 Uiso 1 calc R
C14 C 0.8279(3) 1.0442(3) 1.0190(11) 0.040(2) Uani 1 d .
O14 O 0.7867(2) 1.0005(2) 1.0096(8) 0.0533(12) Uani 1 d .
C15 C 0.8002(3) 1.1046(3) 1.0262(10) 0.040(2) Uani 1 d .
C16 C 0.8523(4) 1.1478(3) 1.0385(10) 0.042(2) Uani 1 d .
H16A H 0.8347(4) 1.1864(3) 1.0471(10) 0.051 Uiso 1 calc R
C17 C 0.7157(3) 1.1147(3) 1.0250(13) 0.059(2) Uani 1 d .
H17A H 0.6899(3) 1.0775(3) 1.0153(13) 0.089 Uiso 1 calc R
H17B H 0.7023(3) 1.1389(3) 0.9123(13) 0.089 Uiso 1 calc R
H17C H 0.7009(3) 1.1341(3) 1.1468(13) 0.089 Uiso 1 calc R
C11' C 0.9823(3) 1.1876(2) 1.0612(10) 0.040(2) Uani 1 d .
C12' C 1.0202(4) 1.1954(3) 1.2637(9) 0.045(2) Uani 1 d .
H12A H 1.0344(4) 1.1574(3) 1.3194(9) 0.054 Uiso 1 calc R
H12B H 0.9861(4) 1.2150(3) 1.3566(9) 0.054 Uiso 1 calc R
C13' C 1.0907(4) 1.2330(3) 1.2259(11) 0.053(2) Uani 1 d .
H13B H 1.1328(4) 1.2205(3) 1.3126(11) 0.063 Uiso 1 calc R
C14' C 1.1111(4) 1.2234(3) 1.0018(11) 0.053(2) Uani 1 d .
H14A H 1.1269(4) 1.2612(3) 0.9439(11) 0.063 Uiso 1 calc R
C15' C 1.1763(4) 1.1797(4) 0.9811(13) 0.077(2) Uani 1 d .
H15D H 1.1657(4) 1.1455(4) 1.0639(13) 0.092 Uiso 1 calc R
H15E H 1.1792(4) 1.1666(4) 0.8429(13) 0.092 Uiso 1 calc R
O15' O 1.2472(3) 1.2039(3) 1.0378(10) 0.086(2) Uani 1 d .
H15' H 1.2527(53) 1.2063(42) 1.1644(148) 0.103 Uiso 1 d .
C16' C 1.0387(4) 1.2037(3) 0.9008(11) 0.053(2) Uani 1 d .
H16A H 1.0418(4) 1.1795(3) 0.7792(11) 0.064 Uiso 1 calc R
C17' C 0.9689(5) 1.2405(3) 0.9374(13) 0.069(2) Uani 1 d .
H17D H 0.9757(5) 1.2787(3) 1.0002(13) 0.083 Uiso 1 calc R
H17E H 0.9284(5) 1.2388(3) 0.8386(13) 0.083 Uiso 1 calc R
N13' N 1.0712(4) 1.2969(3) 1.2621(12) 0.088(2) Uani 1 d .
N14' N 1.0982(4) 1.3168(3) 1.4086(15) 0.085(3) Uani 1 d .
N15' N 1.1220(7) 1.3428(5) 1.5382(21) 0.196(7) Uani 1 d .

loop_
_atom_type_symbol
_atom_type_description
_atom_type_scat_dispersion_real
_atom_type_scat_dispersion_imag
_atom_type_scat_source
C C 0.0181 0.0091 'International Tables Vol C Tables 4.2.6.8 and 6.1.1.4'
H H 0.0000 0.0000 'International Tables Vol C Tables 4.2.6.8 and 6.1.1.4'
N N 0.0311 0.0180 'International Tables Vol C Tables 4.2.6.8 and 6.1.1.4'
O O 0.0492 0.0322 'International Tables Vol C Tables 4.2.6.8 and 6.1.1.4'

loop_
_geom_angle_atom_site_label_1
_geom_angle_atom_site_label_2
_geom_angle_atom_site_label_3
_geom_angle
C2 N1 C6 120.3(5)
C2 N1 C1' 120.6(5)
C6 N1 C1' 118.9(5)
O2 C2 N1 123.0(5)
O2 C2 N3 121.3(6)
N1 C2 N3 115.7(5)
C2 N3 C4 126.1(6)
O4 C4 N3 118.8(7)
O4 C4 C5 125.5(6)
N3 C4 C5 115.7(6)
C6 C5 C4 118.3(6)
C6 C5 C7 123.0(7)
C4 C5 C7 118.7(6)
C5 C6 N1 123.7(7)
N1 C1' C7' 117.6(6)
N1 C1' C6' 122.5(6)
C7' C1' C6' 59.6(5)
N1 C1' C2' 117.5(6)
C7' C1' C2' 117.9(6)
C6' C1' C2' 108.9(5)
C1' C2' C3' 104.9(6)
N3' C3' C2' 112.2(6)
N3' C3' C4' 107.6(7)
C2' C3' C4' 107.2(6)
C5' C4' C6' 112.5(6)
C5' C4' C3' 111.9(6)
C6' C4' C3' 105.2(6)
O5' C5' C4' 113.6(6)
C7' C6' C1' 59.7(5)
C7' C6' C4' 117.9(7)
C1' C6' C4' 108.9(6)
C6' C7' C1' 60.7(5)
N4' N3' C3' 114.2(8)
N5' N4' N3' 173.3(12)
C16 N11 C12 120.7(5)
C16 N11 C11' 121.2(5)
C12 N11 C11' 118.0(5)
O12 C12 N13 122.7(5)
O12 C12 N11 121.8(5)
N13 C12 N11 115.4(5)
C12 N13 C14 126.7(5)
O14 C14 N13 120.4(6)
O14 C14 C15 124.4(6)
N13 C14 C15 115.2(5)
C16 C15 C14 117.5(5)
C16 C15 C17 124.2(6)
C14 C15 C17 118.3(6)
C15 C16 N11 124.4(6)
N11 C11' C17' 117.5(5)
N11 C11' C16' 122.3(6)
C17' C11' C16' 60.6(5)
N11 C11' C12' 117.3(5)
C17' C11' C12' 118.3(5)
C16' C11' C12' 108.4(5)
C11' C12' C13' 105.9(5)
N13' C13' C12' 109.1(6)
N13' C13' C14' 110.0(6)
C12' C13' C14' 105.6(5)
C16' C14' C15' 113.7(6)
C16' C14' C13' 106.1(6)
C15' C14' C13' 110.7(6)
O15' C15' C14' 112.7(7)
C11' C16' C17' 58.7(5)
C11' C16' C14' 108.0(6)
C17' C16' C14' 116.8(6)
C11' C17' C16' 60.6(4)
N14' N13' C13' 114.2(8)
N15' N14' N13' 171.0(12)

loop_
_geom_bond_atom_site_label_1
_geom_bond_atom_site_label_2
_geom_bond_distance
N1 C2 1.368(8)
N1 C6 1.395(8)
N1 C1' 1.438(7)
C2 O2 1.225(7)
C2 N3 1.372(7)
N3 C4 1.392(8)
C4 O4 1.234(7)
C4 C5 1.427(9)
C5 C6 1.335(9)
C5 C7 1.505(9)
C1' C7' 1.485(9)
C1' C6' 1.499(10)
C1' C2' 1.528(10)
C2' C3' 1.534(9)
C3' N3' 1.489(10)
C3' C4' 1.551(11)
C4' C5' 1.508(9)
C4' C6' 1.512(9)
C5' O5' 1.429(9)
C6' C7' 1.483(10)
N3' N4' 1.223(11)
N4' N5' 1.126(12)
N11 C16 1.372(7)
N11 C12 1.380(7)
N11 C11' 1.449(7)
C12 O12 1.219(7)
C12 N13 1.366(7)
N13 C14 1.392(7)
C14 O14 1.228(7)
C14 C15 1.452(8)
C15 C16 1.342(8)
C15 C17 1.501(8)
C11' C17' 1.474(9)
C11' C16' 1.503(9)
C11' C12' 1.516(8)
C12' C13' 1.522(9)
C13' N13' 1.507(9)
C13' C14' 1.553(10)
C14' C16' 1.505(10)
C14' C15' 1.519(10)
C15' O15' 1.412(9)
C16' C17' 1.503(10)
N13' N14' 1.176(10)
N14' N15' 1.127(11)
